data_9017758
loop_
_publ_author_name
'Bindi, L.'
'Forster, H. J.'
'Grundmann, G.'
'Keutsch, F. N.'
'Stanley, C. J.'

_publ_section_title
;
 Petricekite, CuSe2, a new member of the marcasite group
 from the Predborice Deposit, Central Bohemia Region, Czech Republic
;
_journal_name_full Minerals
_journal_page_last 33
_journal_volume 6
_journal_year 2016
_chemical_compound_source 'Predborice Deposit, Central Bohemia Region, Czech Republic'
_chemical_formula_sum 'Cu0.53 Fe0.47 Se2'
_chemical_name_mineral Petricekite
_space_group_IT_number 58
_space_group_name_Hall '-P 2 2n'
_space_group_name_H-M_alt 'P n n m'
_symmetry_space_group_name_H-M 'P n n m'
_cell_angle_alpha 90
_cell_angle_beta 90
_cell_angle_gamma 90
_cell_length_a 4.918
_cell_length_b 6.001
_cell_length_c 3.570
_cell_formula_units_Z 2
_cell_volume 105.361
_database_code_amcsd 0020591
_exptl_crystal_density_diffrn 6.867
_cod_data_source_file inputs/fixed/downloads/18/18722.cif
_cod_data_source_block 18722
_cod_original_formula_sum '(Cu.53 Fe.47) Se2'
_cod_database_code 9017758

loop_
_space_group_symop_operation_xyz
x,y,z
1/2+x,1/2-y,1/2+z
1/2-x,1/2+y,1/2-z
1/2-x,1/2+y,1/2+z
1/2+x,1/2-y,1/2-z
x,y,-z
-x,-y,z
-x,-y,-z

loop_
_atom_site_label
_atom_site_fract_x
_atom_site_fract_y
_atom_site_fract_z
_atom_site_occupancy
_atom_site_U_iso_or_equiv
Cu 0.00000 0.00000 0.00000 0.53000 0.01250
Fe 0.00000 0.00000 0.00000 0.47000 0.01250
Se 0.19640 0.37830 0.00000 1.00000 0.02220

loop_
_cod_related_entry_id
_cod_related_entry_database
_cod_related_entry_code
1 AMCSD 0020591
